data_2100114
loop_
_publ_author_name
'Richard E. Marsh'

_publ_section_title
;
 Space group <i>P</i>1: an update
;
_journal_issue 3
_journal_name_full 'Acta Crystallographica Section B'
_journal_page_first 359
_journal_page_last 359
_journal_paper_doi 10.1107/S0108768105009651
_journal_volume 61
_journal_year 2005
_chemical_formula_moiety 'C42 H26 N4 O14 Co3'
_chemical_formula_sum 'C42 H26 Co3 N4 O14'
_space_group_crystal_system triclinic
_space_group_IT_number 2
_space_group_name_Hall '-P 1'
_space_group_name_H-M_alt 'P -1'
_symmetry_space_group_name_H-M 'P -1'
_audit_creation_method CRYM
_cell_angle_alpha 88.49
_cell_angle_beta 77.97
_cell_angle_gamma 69.84
_cell_formula_units_Z 1
_cell_length_a 7.7709
_cell_length_b 10.5720
_cell_length_c 12.1780
_cell_volume 917.423
_cod_data_source_file bk0148.cif
_cod_data_source_block VAJPUS
_cod_depositor_comments
;
  Added moiety chemical formula and Z value from Marsh (2005) paper.
  The summary chemical formula is calculated from moiety formula using
  AdHocParser
  (svn://www.crystallography.net/cod-tools/trunk/Formulae/AdHocParser.yp,
  revision 1441.)

  Andrius Merkys
  2013-11-11
;
_cod_original_sg_symbol_H-M P-1
_cod_original_formula_sum 'not given'
_cod_database_code 2100114

loop_
_space_group_symop_id
_space_group_symop_operation_xyz
1 x,y,z
2 -x,-y,-z

loop_
_atom_site_label
_atom_site_fract_x
_atom_site_fract_y
_atom_site_fract_z
_atom_site_type_symbol
Co1 0.31844 0.22952 0.71366 Co
Co2 0.00000 0.00000 0.50000 Co
O1 0.10900 -0.09850 0.34130 O
O2 0.12025 0.15360 0.44845 O
O4 0.14160 0.22205 0.61440 O
O7 0.45955 0.87125 0.41380 O
O8 0.23255 0.88755 0.56365 O
O11 0.30380 0.42850 0.69270 O
O12 0.55285 0.31615 0.76015 O
N1 0.38625 0.05690 0.80850 N
N2 0.09990 0.28975 0.86445 N
C1 -0.04150 0.40420 0.89055 C
H1 -0.05625 0.47075 0.83850 H
C2 -0.17200 0.43025 0.99450 C
H2 -0.27020 0.51195 1.00950 H
C3 -0.15340 0.33245 1.07325 C
H3 -0.23880 0.34810 1.14160 H
C4 -0.00465 0.21035 1.04870 C
C5 0.11700 0.19465 0.94185 C
C6 0.27145 0.06815 0.91150 C
C7 0.29525 -0.03655 0.98570 C
C8 0.44800 -0.15780 0.94960 C
H4 0.47220 -0.22890 0.99740 H
C9 0.55800 -0.17030 0.84635 C
H5 0.65410 -0.25130 0.82095 H
C10 0.52680 -0.05950 0.77765 C
H6 0.60700 -0.06765 0.70780 H
C11 0.02900 0.10145 1.12455 C
H7 -0.04935 0.11220 1.19500 H
C12 0.17150 -0.01430 1.09410 C
H8 0.19115 -0.08260 1.14475 H
C25 0.46165 0.41190 0.71050 C
C26 0.54925 0.51595 0.66315 C
C27 0.74025 0.49195 0.65940 C
H17 0.81160 0.41665 0.69135 H
C28 0.44420 0.63125 0.61715 C
H18 0.31670 0.64925 0.62360 H
C29 0.82385 0.78180 0.49295 C
C30 0.71710 0.69425 0.55460 C
C31 0.52445 0.71955 0.56205 C
C32 0.82050 0.58375 0.60715 C
H19 0.94480 0.57090 0.60715 H
C36 0.60340 0.16430 0.49050 C
